data_4061190
loop_
_publ_author_name
'Xiubo Tang'
'Biao Wu'
'Wenjuan Zhang'

_journal_name_full Organometallics
_journal_year 2004
_chemical_formula_sum 'C20 H24 N2 O2'
_chemical_formula_weight 324.41
_space_group_IT_number 14
_symmetry_cell_setting monoclinic
_symmetry_space_group_name_Hall '-P 2ybc'
_symmetry_space_group_name_H-M 'P 1 21/c 1'
_cell_angle_alpha 90.00
_cell_angle_beta 93.974(5)
_cell_angle_gamma 90.00
_cell_formula_units_Z 4
_cell_length_a 10.881(3)
_cell_length_b 21.536(6)
_cell_length_c 7.930(2)
_cell_measurement_temperature 293(2)
_cell_volume 1853.9(9)
_diffrn_ambient_temperature 293(2)
_exptl_crystal_density_diffrn 1.162
_cod_depositor_comments
;
The following automatic conversions were performed:
'_symmetry_cell_setting' value 'Monoclinic' changed to 'monoclinic'
according to '/home/saulius/struct/CIF-dictionaries/cif_core.dic'
dictionary named 'cif_core.dic' version 2.4.1 from 2010-06-29.

Automatic conversion script
Id: cif_fix_enum 1527 2010-12-29 10:47:43Z saulius 
;
_cod_original_sg_symbol_H-M 'P 21/c'
_cod_database_code 4061190

loop_
_symmetry_equiv_pos_as_xyz
'x, y, z'
'-x, y+1/2, -z+1/2'
'-x, -y, -z'
'x, -y-1/2, z-1/2'

loop_
_atom_site_label
_atom_site_type_symbol
_atom_site_fract_x
_atom_site_fract_y
_atom_site_fract_z
_atom_site_U_iso_or_equiv
_atom_site_adp_type
_atom_site_occupancy
_atom_site_symmetry_multiplicity
_atom_site_calc_flag
_atom_site_refinement_flags
_atom_site_disorder_assembly
_atom_site_disorder_group
N1 N 0.2777(3) 0.87277(13) 0.2985(4) 0.0603(8) Uani 1 1 d . . .
N2 N 0.1622(3) 1.02185(13) 0.3765(4) 0.0646(9) Uani 1 1 d . B .
C1 C 0.3516(4) 0.76950(18) 0.2792(6) 0.0775(13) Uani 1 1 d D . .
C2 C 0.2501(3) 0.81300(16) 0.3184(5) 0.0632(10) Uani 1 1 d . B .
C3 C 0.1400(4) 0.79345(18) 0.3723(6) 0.0809(13) Uani 1 1 d . . .
H3A H 0.1235 0.7513 0.3823 0.097 Uiso 1 1 calc R B .
C4 C 0.0542(4) 0.83673(19) 0.4116(7) 0.0892(15) Uani 1 1 d . B .
H4A H -0.0213 0.8244 0.4488 0.107 Uiso 1 1 calc R . .
C5 C 0.0812(4) 0.89856(17) 0.3952(6) 0.0728(11) Uani 1 1 d . . .
H5A H 0.0250 0.9290 0.4219 0.087 Uiso 1 1 calc R B .
C6 C 0.1942(3) 0.91451(15) 0.3378(5) 0.0559(9) Uani 1 1 d . B .
C7 C 0.2291(3) 0.98085(16) 0.3154(5) 0.0569(9) Uani 1 1 d . . .
C8 C 0.3415(4) 0.99333(18) 0.2239(6) 0.0805(13) Uani 1 1 d . B .
H8A H 0.3546 1.0373 0.2177 0.121 Uiso 1 1 calc R . .
H8B H 0.3309 0.9765 0.1118 0.121 Uiso 1 1 calc R . .
H8C H 0.4114 0.9742 0.2834 0.121 Uiso 1 1 calc R . .
C9 C 0.1918(3) 1.08599(15) 0.3608(5) 0.0594(10) Uani 1 1 d . . .
C10 C 0.2712(4) 1.11428(18) 0.4820(6) 0.0735(12) Uani 1 1 d . A .
C11 C 0.2927(4) 1.1771(2) 0.4665(7) 0.0867(14) Uani 1 1 d . . .
H11A H 0.3457 1.1970 0.5462 0.104 Uiso 1 1 calc R B .
C12 C 0.2378(5) 1.2105(2) 0.3369(8) 0.0937(17) Uani 1 1 d . B .
H12A H 0.2523 1.2530 0.3298 0.112 Uiso 1 1 calc R . .
C13 C 0.1617(5) 1.1821(2) 0.2175(7) 0.0901(14) Uani 1 1 d . . .
H13A H 0.1261 1.2054 0.1283 0.108 Uiso 1 1 calc R B .
C14 C 0.1362(4) 1.11981(18) 0.2254(6) 0.0729(12) Uani 1 1 d . B .
C15 C 0.0514(5) 1.0892(3) 0.0917(7) 0.1046(16) Uani 1 1 d U . .
H15A H 0.0543 1.1126 -0.0126 0.125 Uiso 1 1 calc R B .
H15B H 0.0820 1.0478 0.0713 0.125 Uiso 1 1 calc R . .
C16 C -0.0739(7) 1.0847(4) 0.1333(10) 0.146(2) Uani 1 1 d U B .
H16A H -0.1214 1.0642 0.0431 0.219 Uiso 1 1 calc R . .
H16B H -0.1064 1.1256 0.1489 0.219 Uiso 1 1 calc R . .
H16C H -0.0781 1.0613 0.2357 0.219 Uiso 1 1 calc R . .
C17 C 0.3385(6) 1.0787(3) 0.6166(8) 0.122(2) Uani 0.332(19) 1 d PDU A 1
H17A H 0.4221 1.0745 0.5831 0.146 Uiso 0.332(19) 1 calc PR A 1
H17B H 0.3032 1.0373 0.6126 0.146 Uiso 0.332(19) 1 calc PR A 1
C18 C 0.3492(17) 1.0975(7) 0.8023(12) 0.083(6) Uani 0.332(19) 1 d PDU A 1
H18A H 0.3998 1.0680 0.8658 0.124 Uiso 0.332(19) 1 calc PR A 1
H18B H 0.2687 1.0984 0.8447 0.124 Uiso 0.332(19) 1 calc PR A 1
H18C H 0.3858 1.1380 0.8134 0.124 Uiso 0.332(19) 1 calc PR A 1
C17' C 0.3385(6) 1.0787(3) 0.6166(8) 0.122(2) Uani 0.668(19) 1 d PU A 2
H17C H 0.3536 1.0371 0.5759 0.146 Uiso 0.668(19) 1 calc PR A 2
H17D H 0.4177 1.0982 0.6441 0.146 Uiso 0.668(19) 1 calc PR A 2
C18' C 0.2722(13) 1.0747(6) 0.7671(15) 0.149(5) Uani 0.668(19) 1 d PDU A 2
H18D H 0.3198 1.0514 0.8516 0.223 Uiso 0.668(19) 1 calc PR A 2
H18E H 0.1947 1.0544 0.7412 0.223 Uiso 0.668(19) 1 calc PR A 2
H18F H 0.2580 1.1158 0.8088 0.223 Uiso 0.668(19) 1 calc PR A 2
O1 O 0.4388(11) 0.7855(5) 0.1945(15) 0.084(3) Uani 0.476(11) 1 d PU B 3
O2 O 0.3285(8) 0.7121(4) 0.3440(15) 0.079(3) Uani 0.476(11) 1 d PDU B 3
C19 C 0.4339(11) 0.6683(5) 0.324(2) 0.102(4) Uani 0.476(11) 1 d PDU B 3
H19A H 0.4859 0.6832 0.2382 0.122 Uiso 0.476(11) 1 calc PR B 3
H19B H 0.4836 0.6641 0.4299 0.122 Uiso 0.476(11) 1 calc PR B 3
C20 C 0.3759(10) 0.6075(5) 0.2727(17) 0.103(4) Uani 0.476(11) 1 d PDU B 3
H20A H 0.4392 0.5775 0.2558 0.155 Uiso 0.476(11) 1 calc PR B 3
H20B H 0.3256 0.6128 0.1695 0.155 Uiso 0.476(11) 1 calc PR B 3
H20C H 0.3258 0.5933 0.3599 0.155 Uiso 0.476(11) 1 calc PR B 3
O1' O 0.4557(8) 0.7844(4) 0.2695(13) 0.072(2) Uani 0.524(11) 1 d PU B 4
O2' O 0.3142(7) 0.7113(3) 0.2634(12) 0.068(2) Uani 0.524(11) 1 d PDU B 4
C19' C 0.4062(9) 0.6631(5) 0.2274(15) 0.082(3) Uani 0.524(11) 1 d PDU B 4
H19C H 0.4820 0.6816 0.1934 0.098 Uiso 0.524(11) 1 calc PR B 4
H19D H 0.3742 0.6347 0.1401 0.098 Uiso 0.524(11) 1 calc PR B 4
C20' C 0.426(2) 0.6310(12) 0.396(2) 0.219(10) Uani 0.524(11) 1 d PDU B 4
H20D H 0.4883 0.5999 0.3899 0.328 Uiso 0.524(11) 1 calc PR B 4
H20E H 0.3501 0.6118 0.4240 0.328 Uiso 0.524(11) 1 calc PR B 4
H20F H 0.4509 0.6609 0.4813 0.328 Uiso 0.524(11) 1 calc PR B 4

loop_
_atom_site_aniso_label
_atom_site_aniso_U_11
_atom_site_aniso_U_22
_atom_site_aniso_U_33
_atom_site_aniso_U_23
_atom_site_aniso_U_13
_atom_site_aniso_U_12
N1 0.0603(18) 0.0451(16) 0.076(2) -0.0031(14) 0.0075(15) 0.0015(13)
N2 0.0655(18) 0.0443(16) 0.085(2) -0.0008(15) 0.0104(16) 0.0010(14)
C1 0.069(3) 0.052(2) 0.112(4) -0.008(2) 0.010(3) 0.0017(19)
C2 0.063(2) 0.048(2) 0.079(3) -0.0056(18) 0.0096(19) 0.0001(17)
C3 0.078(3) 0.048(2) 0.119(4) -0.003(2) 0.026(3) -0.0035(19)
C4 0.073(3) 0.054(2) 0.146(4) 0.000(2) 0.041(3) -0.003(2)
C5 0.066(2) 0.051(2) 0.104(3) -0.004(2) 0.024(2) 0.0033(18)
C6 0.059(2) 0.0467(19) 0.063(2) -0.0031(16) 0.0057(17) -0.0007(16)
C7 0.0545(19) 0.0475(19) 0.069(2) 0.0006(16) 0.0028(17) 0.0008(15)
C8 0.075(3) 0.052(2) 0.118(4) -0.001(2) 0.028(2) -0.0039(19)
C9 0.054(2) 0.0452(19) 0.080(3) -0.0015(18) 0.0130(18) 0.0032(15)
C10 0.073(3) 0.055(2) 0.091(3) -0.011(2) -0.003(2) 0.0100(19)
C11 0.074(3) 0.063(3) 0.124(4) -0.030(3) 0.009(3) -0.008(2)
C12 0.102(4) 0.046(2) 0.137(5) -0.001(3) 0.042(3) -0.006(2)
C13 0.110(4) 0.055(3) 0.107(4) 0.015(2) 0.019(3) 0.013(2)
C14 0.073(3) 0.056(2) 0.090(3) -0.002(2) 0.006(2) 0.0085(19)
C15 0.104(3) 0.099(3) 0.108(3) -0.005(3) -0.009(3) 0.014(3)
C16 0.130(4) 0.153(4) 0.153(4) -0.028(4) -0.004(4) -0.006(4)
C17 0.134(3) 0.112(3) 0.117(3) -0.015(3) -0.015(3) 0.016(3)
C18 0.090(7) 0.083(7) 0.076(7) 0.004(4) 0.010(4) -0.006(4)
C17' 0.134(3) 0.112(3) 0.117(3) -0.015(3) -0.015(3) 0.016(3)
C18' 0.150(7) 0.147(6) 0.150(6) 0.020(4) 0.008(5) 0.000(5)
O1 0.083(5) 0.080(4) 0.090(5) -0.003(4) 0.017(4) 0.012(3)
O2 0.079(4) 0.058(3) 0.098(5) -0.003(4) 0.000(4) 0.018(3)
C19 0.105(5) 0.091(5) 0.110(6) -0.007(4) 0.015(4) 0.009(4)
C20 0.100(5) 0.089(5) 0.119(6) -0.014(4) 0.001(4) 0.014(4)
O1' 0.067(4) 0.067(3) 0.083(4) -0.001(3) 0.004(3) 0.005(3)
O2' 0.078(3) 0.052(3) 0.075(4) -0.006(3) 0.005(3) 0.005(2)
C19' 0.079(4) 0.081(5) 0.085(5) -0.002(4) 0.007(4) 0.008(4)
C20' 0.220(11) 0.218(11) 0.218(11) 0.002(5) 0.013(5) 0.012(5)

loop_
_geom_bond_atom_site_label_1
_geom_bond_atom_site_label_2
_geom_bond_distance
_geom_bond_site_symmetry_2
_geom_bond_publ_flag
N1 C6 1.330(4) . ?
N1 C2 1.334(4) . ?
N2 C7 1.262(4) . ?
N2 C9 1.426(4) . ?
C1 O1' 1.185(10) . ?
C1 O1 1.249(11) . ?
C1 O2' 1.320(8) . ?
C1 O2 1.369(8) . ?
C1 C2 1.498(5) . ?
C2 C3 1.366(5) . ?
C3 C4 1.371(6) . ?
C3 H3A 0.9300 . ?
C4 C5 1.372(5) . ?
C4 H4A 0.9300 . ?
C5 C6 1.384(5) . ?
C5 H5A 0.9300 . ?
C6 C7 1.492(5) . ?
C7 C8 1.489(5) . ?
C8 H8A 0.9600 . ?
C8 H8B 0.9600 . ?
C8 H8C 0.9600 . ?
C9 C10 1.389(5) . ?
C9 C14 1.399(5) . ?
C10 C11 1.381(6) . ?
C10 C17 1.467(7) . ?
C11 C12 1.358(7) . ?
C11 H11A 0.9300 . ?
C12 C13 1.360(7) . ?
C12 H12A 0.9300 . ?
C13 C14 1.371(6) . ?
C13 H13A 0.9300 . ?
C14 C15 1.507(6) . ?
C15 C16 1.428(8) . ?
C15 H15A 0.9700 . ?
C15 H15B 0.9700 . ?
C16 H16A 0.9600 . ?
C16 H16B 0.9600 . ?
C16 H16C 0.9600 . ?
C17 C18 1.524(9) . ?
C17 H17A 0.9700 . ?
C17 H17B 0.9700 . ?
C18 H18A 0.9600 . ?
C18 H18B 0.9600 . ?
C18 H18C 0.9600 . ?
C18' H18D 0.9600 . ?
C18' H18E 0.9600 . ?
C18' H18F 0.9600 . ?
O2 C19 1.502(13) . ?
C19 C20 1.497(9) . ?
C19 H19A 0.9700 . ?
C19 H19B 0.9700 . ?
C20 H20A 0.9600 . ?
C20 H20B 0.9600 . ?
C20 H20C 0.9600 . ?
O2' C19' 1.484(10) . ?
C19' C20' 1.507(10) . ?
C19' H19C 0.9700 . ?
C19' H19D 0.9700 . ?
C20' H20D 0.9600 . ?
C20' H20E 0.9600 . ?
C20' H20F 0.9600 . ?
